data_1559131
loop_
_publ_author_name
'Zhang, Jing-Fang'
'Zhong, Wan-Chao'
'Li, Yan-Cheng'
'Song, Yun-Qing'
'Xia, Gui-Yang'
'Tian, Gui-Hua'
'Ge, Guang-Bo'
'Lin, Sheng'

_publ_section_title
;
 Bioactivity-Guided Discovery of Human Carboxylesterase Inhibitors from
 the Roots of Paeonia lactiflora
;
_journal_name_full 'Journal of Natural Products'
_journal_paper_doi 10.1021/acs.jnatprod.0c00464
_journal_year 2020
_chemical_absolute_configuration rmad
_chemical_formula_moiety 'C15 H22 O3'
_chemical_formula_sum 'C15 H22 O3'
_chemical_formula_weight 250.32
_space_group_crystal_system triclinic
_space_group_IT_number 1
_space_group_name_Hall 'P 1'
_space_group_name_H-M_alt 'P 1'
_atom_sites_solution_hydrogens mixed
_atom_sites_solution_primary dual
_audit_creation_date 2019-03-13
_audit_creation_method
;
Olex2 1.2
(compiled 2018.05.29 svn.r3508 for OlexSys, GUI svn.r5506)
;
_cell_angle_alpha 74.596(6)
_cell_angle_beta 86.938(9)
_cell_angle_gamma 68.597(9)
_cell_formula_units_Z 2
_cell_length_a 8.6358(13)
_cell_length_b 9.3834(15)
_cell_length_c 9.8633(15)
_cell_measurement_reflns_used 9785
_cell_measurement_temperature 170(2)
_cell_measurement_theta_max 55.099
_cell_measurement_theta_min 4.05
_cell_volume 716.6(2)
_computing_cell_refinement 'SAINT v8.37A (Bruker, 2015)'
_computing_data_reduction 'SAINT v8.37A (Bruker, 2015)'
_computing_molecular_graphics 'Olex2 (Dolomanov et al., 2009)'
_computing_publication_material 'Olex2 (Dolomanov et al., 2009)'
_computing_structure_refinement 'ShelXL (Sheldrick, 2015)'
_computing_structure_solution 'ShelXT (Sheldrick, 2015)'
_diffrn_ambient_temperature 170.02
_diffrn_measured_fraction_theta_full 0.996
_diffrn_measured_fraction_theta_max 0.991
_diffrn_measurement_device_type 'Bruker D8 Venture'
_diffrn_measurement_method '\f and \w scans'
_diffrn_radiation_type GaK\a
_diffrn_radiation_wavelength 1.34139
_diffrn_reflns_av_R_equivalents 0.0529
_diffrn_reflns_av_unetI/netI 0.0548
_diffrn_reflns_Laue_measured_fraction_full 0.996
_diffrn_reflns_Laue_measured_fraction_max 0.991
_diffrn_reflns_limit_h_max 10
_diffrn_reflns_limit_h_min -10
_diffrn_reflns_limit_k_max 11
_diffrn_reflns_limit_k_min -11
_diffrn_reflns_limit_l_max 11
_diffrn_reflns_limit_l_min -12
_diffrn_reflns_number 16803
_diffrn_reflns_point_group_measured_fraction_full 0.953
_diffrn_reflns_point_group_measured_fraction_max 0.942
_diffrn_reflns_theta_full 53.594
_diffrn_reflns_theta_max 55.232
_diffrn_reflns_theta_min 4.049
_diffrn_standards_number 0
_exptl_absorpt_coefficient_mu 0.408
_exptl_absorpt_correction_T_max 0.7508
_exptl_absorpt_correction_T_min 0.5594
_exptl_absorpt_correction_type multi-scan
_exptl_absorpt_process_details
'SADABS-2016/2 (Bruker,2016/2) was used for absorption correction. wR2(int) was 0.1553 before and 0.1013 after correction. The Ratio of minimum to maximum transmission is 0.7451. The \l/2 correction factor is Not present.'
_exptl_crystal_colour colourless
_exptl_crystal_density_diffrn 1.160
_exptl_crystal_description prism
_exptl_crystal_F_000 272
_exptl_crystal_size_max 0.12
_exptl_crystal_size_mid 0.03
_exptl_crystal_size_min 0.02
_refine_diff_density_max 0.444
_refine_diff_density_min -0.296
_refine_diff_density_rms 0.081
_refine_ls_abs_structure_details
;
 Flack x determined using 1939 quotients [(I+)-(I-)]/[(I+)+(I-)]
 (Parsons, Flack and Wagner, Acta Cryst. B69 (2013) 249-259).
;
_refine_ls_abs_structure_Flack 0.00(19)
_refine_ls_extinction_method none
_refine_ls_goodness_of_fit_ref 1.053
_refine_ls_hydrogen_treatment mixed
_refine_ls_matrix_type fullcycle
_refine_ls_number_parameters 339
_refine_ls_number_reflns 5215
_refine_ls_number_restraints 7
_refine_ls_restrained_S_all 1.053
_refine_ls_R_factor_all 0.0724
_refine_ls_R_factor_gt 0.0666
_refine_ls_shift/su_max 0.028
_refine_ls_shift/su_mean 0.001
_refine_ls_structure_factor_coef Fsqd
_refine_ls_weighting_details 'w=1/[\s^2^(Fo^2^)+(0.1286P)^2^+0.1323P] where P=(Fo^2^+2Fc^2^)/3'
_refine_ls_weighting_scheme calc
_refine_ls_wR_factor_gt 0.1808
_refine_ls_wR_factor_ref 0.1881
_reflns_Friedel_coverage 0.901
_reflns_Friedel_fraction_full 0.910
_reflns_Friedel_fraction_max 0.893
_reflns_number_gt 4760
_reflns_number_total 5215
_reflns_threshold_expression 'I > 2\s(I)'
_cod_data_source_file np0c00464_si_002.cif
_cod_data_source_block mj19144
_cod_database_code 1559131
_shelx_shelxl_version_number 2016/6
_shelx_space_group_comment
;
The symmetry employed for this shelxl refinement is uniquely defined
by the following loop, which should always be used as a source of
symmetry information in preference to the above space-group names.
They are only intended as comments.
;
_shelx_estimated_absorpt_t_max 0.992
_shelx_estimated_absorpt_t_min 0.953
_olex2_refinement_description
;
1. Fixed Uiso
 At 1.2 times of:
  All C(H) groups, All C(H,H) groups
 At 1.5 times of:
  All C(H,H,H) groups, All O(H) groups
2. Restrained distances
 O2-H2
 0.85 with sigma of 0.02
 C15-H2
 2 with sigma of 0.02
 O2A-H2AA
 0.85 with sigma of 0.02
 O3-H3
 0.85 with sigma of 0.02
3.a Ternary CH refined with riding coordinates:
 C1(H1), C4(H4), C5(H5), C10(H10), C1A(H1A), C4A(H4A), C5A(H5A), C10A(H10A)
3.b Secondary CH2 refined with riding coordinates:
 C2(H2A,H2B), C3(H3A,H3B), C8(H8A,H8B), C9(H9A,H9B), C14(H14A,H14B), C2A(H2AB,
 H2AC), C3A(H3AB,H3AC), C8A(H8AA,H8AB), C9A(H9AA,H9AB), C14A(H14C,H14D)
3.c Aromatic/amide H refined with riding coordinates:
 C6(H6), C6A(H6A)
3.d Tetrahedral OH refined with riding coordinates:
 O3A(H3AA)
3.e X=CH2 refined with riding coordinates:
 C13(H13A,H13B), C13A(H13C,H13D)
3.f Idealised Me refined as rotating group:
 C11(H11A,H11B,H11C), C11A(H11D,H11E,H11F)
;
_olex2_submission_special_instructions 'No special instructions were received'

loop_
_space_group_symop_operation_xyz
'x, y, z'

loop_
_atom_site_label
_atom_site_type_symbol
_atom_site_fract_x
_atom_site_fract_y
_atom_site_fract_z
_atom_site_U_iso_or_equiv
_atom_site_adp_type
_atom_site_occupancy
_atom_site_site_symmetry_order
_atom_site_calc_flag
_atom_site_refinement_flags_posn
_atom_site_refinement_flags_adp
_atom_site_refinement_flags_occupancy
_atom_site_disorder_assembly
_atom_site_disorder_group
O1 O 1.6079(5) -0.7715(4) 0.1634(3) 0.066 Uani 1 1 d . . . . .
O2 O 1.5370(5) -0.6265(4) 0.3165(3) 0.064 Uani 1 1 d D . . . .
H2 H 1.47(10) -0.59(4) 0.38(7) 2.000 Uiso 1 1 d D . . . .
O3 O 1.6252(4) -0.6109(3) 0.8946(3) 0.056 Uani 1 1 d D . . . .
H3 H 1.618(5) -0.642(4) 0.980(3) 0.031 Uiso 1 1 d D . . . .
C1 C 1.9051(5) -1.3240(5) 0.7439(5) 0.049 Uani 1 1 d . . . . .
H1 H 1.810240 -1.357807 0.780642 0.059 Uiso 1 1 calc R . . . .
C2 C 1.9727(6) -1.2802(5) 0.8607(5) 0.050 Uani 1 1 d . . . . .
H2A H 2.010918 -1.373823 0.943160 0.060 Uiso 1 1 calc R . . . .
H2B H 2.069963 -1.250979 0.827276 0.060 Uiso 1 1 calc R . . . .
C3 C 1.8424(5) -1.1425(5) 0.9057(4) 0.048 Uani 1 1 d . . . . .
H3A H 1.892209 -1.116780 0.979782 0.058 Uiso 1 1 calc R . . . .
H3B H 1.748616 -1.174147 0.945879 0.058 Uiso 1 1 calc R . . . .
C4 C 1.7770(5) -0.9955(4) 0.7811(4) 0.039 Uani 1 1 d . . . . .
H4 H 1.874357 -0.966079 0.743904 0.046 Uiso 1 1 calc R . . . .
C5 C 1.7066(4) -1.0367(4) 0.6627(4) 0.038 Uani 1 1 d . . . . .
H5 H 1.611683 -1.070036 0.700330 0.045 Uiso 1 1 calc R . . . .
C6 C 1.6405(4) -0.8962(4) 0.5361(4) 0.038 Uani 1 1 d . . . . .
H6 H 1.589932 -0.793891 0.551879 0.046 Uiso 1 1 calc R . . . .
C7 C 1.6485(5) -0.9065(5) 0.4035(4) 0.039 Uani 1 1 d . . . . .
C8 C 1.7218(5) -1.0621(5) 0.3655(4) 0.046 Uani 1 1 d . . . . .
H8A H 1.824980 -1.066390 0.315015 0.055 Uiso 1 1 calc R . . . .
H8B H 1.642084 -1.068360 0.300824 0.055 Uiso 1 1 calc R . . . .
C9 C 1.7621(5) -1.2048(5) 0.4944(5) 0.047 Uani 1 1 d . . . . .
H9A H 1.841376 -1.299933 0.469352 0.056 Uiso 1 1 calc R . . . .
H9B H 1.658901 -1.225027 0.523535 0.056 Uiso 1 1 calc R . . . .
C10 C 1.8384(5) -1.1772(5) 0.6187(4) 0.041 Uani 1 1 d . . . . .
H10 H 1.934126 -1.144307 0.583083 0.049 Uiso 1 1 calc R . . . .
C11 C 2.0398(7) -1.4634(6) 0.7036(6) 0.066 Uani 1 1 d . . . . .
H11A H 2.129033 -1.429319 0.658583 0.099 Uiso 1 1 calc GR . . . .
H11B H 1.991279 -1.499581 0.637926 0.099 Uiso 1 1 calc GR . . . .
H11C H 2.085456 -1.550483 0.788395 0.099 Uiso 1 1 calc GR . . . .
C12 C 1.6543(5) -0.8552(5) 0.8283(4) 0.041 Uani 1 1 d . . . . .
C13 C 1.5017(5) -0.8430(6) 0.8619(5) 0.052 Uani 1 1 d . . . . .
H13A H 1.431911 -0.755351 0.894754 0.062 Uiso 1 1 calc R . . . .
H13B H 1.460994 -0.921723 0.853417 0.062 Uiso 1 1 calc R . . . .
C14 C 1.7287(6) -0.7363(5) 0.8386(4) 0.048 Uani 1 1 d . . . . .
H14A H 1.833098 -0.793140 0.898018 0.057 Uiso 1 1 calc R . . . .
H14B H 1.758626 -0.689641 0.743246 0.057 Uiso 1 1 calc R . . . .
C15 C 1.5949(5) -0.7631(5) 0.2834(4) 0.045 Uani 1 1 d D . . . .
O1A O 1.4046(4) -0.2171(4) 0.8369(3) 0.053 Uani 1 1 d . . . . .
O2A O 1.4427(4) -0.3727(4) 0.6940(3) 0.055 Uani 1 1 d D . . . .
H2AA H 1.471(7) -0.435(6) 0.774(4) 0.071 Uiso 1 1 d D . . . .
O3A O 1.5198(4) -0.3777(3) 0.1074(3) 0.052 Uani 1 1 d . . . . .
H3AA H 1.550851 -0.457882 0.176822 0.078 Uiso 1 1 calc R . . . .
C1A C 1.0045(5) 0.2977(5) 0.2583(4) 0.044 Uani 1 1 d . . . . .
H1A H 0.901444 0.271625 0.264522 0.053 Uiso 1 1 calc R . . . .
C2A C 1.0753(6) 0.2860(5) 0.1141(4) 0.051 Uani 1 1 d . . . . .
H2AB H 0.990276 0.360773 0.039475 0.061 Uiso 1 1 calc R . . . .
H2AC H 1.173133 0.318623 0.102893 0.061 Uiso 1 1 calc R . . . .
C3A C 1.1268(5) 0.1206(5) 0.0949(4) 0.046 Uani 1 1 d . . . . .
H3AB H 1.178966 0.118709 0.003265 0.056 Uiso 1 1 calc R . . . .
H3AC H 1.026258 0.093968 0.092556 0.056 Uiso 1 1 calc R . . . .
C4A C 1.2498(5) -0.0063(4) 0.2128(4) 0.038 Uani 1 1 d . . . . .
H4A H 1.352613 0.019547 0.210777 0.046 Uiso 1 1 calc R . . . .
C5A C 1.1697(4) 0.0065(4) 0.3554(4) 0.037 Uani 1 1 d . . . . .
H5A H 1.060632 -0.006863 0.350606 0.044 Uiso 1 1 calc R . . . .
C6A C 1.2697(5) -0.1229(4) 0.4793(4) 0.038 Uani 1 1 d . . . . .
H6A H 1.324820 -0.226410 0.467177 0.046 Uiso 1 1 calc R . . . .
C7A C 1.2851(5) -0.1003(4) 0.6042(4) 0.039 Uani 1 1 d . . . . .
C8A C 1.2058(5) 0.0585(5) 0.6352(4) 0.044 Uani 1 1 d . . . . .
H8AA H 1.292320 0.103431 0.639099 0.053 Uiso 1 1 calc R . . . .
H8AB H 1.156689 0.044278 0.728590 0.053 Uiso 1 1 calc R . . . .
C9A C 1.0710(5) 0.1741(4) 0.5248(4) 0.041 Uani 1 1 d . . . . .
H9AA H 1.040205 0.282555 0.536259 0.050 Uiso 1 1 calc R . . . .
H9AB H 0.970642 0.145371 0.538511 0.050 Uiso 1 1 calc R . . . .
C10A C 1.1302(4) 0.1721(4) 0.3750(4) 0.037 Uani 1 1 d . . . . .
H10A H 1.235642 0.194297 0.365842 0.045 Uiso 1 1 calc R . . . .
C11A C 0.9548(7) 0.4661(5) 0.2733(6) 0.062 Uani 1 1 d . . . . .
H11D H 0.892814 0.475007 0.358797 0.093 Uiso 1 1 calc GR . . . .
H11E H 0.884550 0.541523 0.191138 0.093 Uiso 1 1 calc GR . . . .
H11F H 1.055099 0.490085 0.279775 0.093 Uiso 1 1 calc GR . . . .
C12A C 1.2988(5) -0.1693(5) 0.1869(4) 0.043 Uani 1 1 d . . . . .
C13A C 1.1938(6) -0.2408(6) 0.1861(5) 0.056 Uani 1 1 d . . . . .
H13C H 1.230570 -0.340305 0.164311 0.067 Uiso 1 1 calc R . . . .
H13D H 1.081065 -0.193016 0.207312 0.067 Uiso 1 1 calc R . . . .
C14A C 1.4786(5) -0.2382(5) 0.1544(4) 0.047 Uani 1 1 d . . . . .
H14C H 1.505990 -0.157044 0.080987 0.056 Uiso 1 1 calc R . . . .
H14D H 1.548603 -0.263229 0.240103 0.056 Uiso 1 1 calc R . . . .
C15A C 1.3843(5) -0.2363(5) 0.7223(4) 0.040 Uani 1 1 d . . . . .

loop_
_atom_site_aniso_label
_atom_site_aniso_U_11
_atom_site_aniso_U_22
_atom_site_aniso_U_33
_atom_site_aniso_U_23
_atom_site_aniso_U_13
_atom_site_aniso_U_12
O1 0.106 0.066 0.031 -0.013 -0.002 -0.034
O2 0.094 0.047 0.036 -0.007 0.000 -0.010
O3 0.084 0.039 0.034 -0.006 -0.005 -0.012
C1 0.051 0.042 0.052 -0.007 0.007 -0.017
C2 0.049 0.043 0.045 0.000 0.001 -0.010
C3 0.051 0.048 0.039 -0.005 -0.003 -0.014
C4 0.037 0.043 0.036 -0.008 0.002 -0.018
C5 0.034 0.044 0.040 -0.012 0.006 -0.020
C6 0.036 0.043 0.037 -0.010 0.000 -0.016
C7 0.035 0.048 0.037 -0.010 0.000 -0.019
C8 0.044 0.057 0.045 -0.021 -0.001 -0.022
C9 0.046 0.049 0.054 -0.021 0.006 -0.023
C10 0.041 0.041 0.043 -0.012 0.005 -0.018
C11 0.073 0.043 0.067 -0.009 -0.003 -0.007
C12 0.047 0.045 0.027 -0.006 -0.004 -0.014
C13 0.048 0.064 0.046 -0.022 0.005 -0.018
C14 0.057 0.042 0.041 -0.008 -0.005 -0.015
C15 0.048 0.054 0.036 -0.009 -0.006 -0.022
O1A 0.065 0.057 0.035 -0.007 -0.007 -0.020
O2A 0.073 0.045 0.038 -0.007 -0.010 -0.013
O3A 0.066 0.043 0.039 -0.009 -0.003 -0.011
C1A 0.041 0.043 0.042 -0.003 -0.001 -0.015
C2A 0.057 0.048 0.039 0.001 -0.002 -0.017
C3A 0.052 0.051 0.031 -0.004 -0.001 -0.017
C4A 0.040 0.044 0.034 -0.009 0.002 -0.018
C5A 0.031 0.044 0.036 -0.005 -0.004 -0.018
C6A 0.038 0.040 0.038 -0.008 0.000 -0.018
C7A 0.036 0.046 0.037 -0.005 -0.002 -0.020
C8A 0.048 0.051 0.039 -0.013 -0.004 -0.022
C9A 0.039 0.043 0.043 -0.011 0.001 -0.015
C10A 0.031 0.043 0.040 -0.007 0.001 -0.018
C11A 0.070 0.042 0.062 -0.006 0.000 -0.012
C12A 0.051 0.046 0.030 -0.006 -0.005 -0.017
C13A 0.051 0.059 0.070 -0.029 0.004 -0.026
C14A 0.050 0.045 0.043 -0.011 0.000 -0.014
C15A 0.041 0.048 0.034 -0.008 0.000 -0.021

loop_
_atom_type_symbol
_atom_type_description
_atom_type_scat_dispersion_real
_atom_type_scat_dispersion_imag
_atom_type_scat_source
C C 0.0148 0.0070 'International Tables Vol C Tables 4.2.6.8 and 6.1.1.4'
H H 0.0000 0.0000 'International Tables Vol C Tables 4.2.6.8 and 6.1.1.4'
O O 0.0412 0.0250 'International Tables Vol C Tables 4.2.6.8 and 6.1.1.4'

loop_
_geom_angle_atom_site_label_1
_geom_angle_atom_site_label_2
_geom_angle_atom_site_label_3
_geom_angle
_geom_angle_site_symmetry_1
_geom_angle_site_symmetry_3
_geom_angle_publ_flag
C15 O2 H2 133(6) . . ?
C14 O3 H3 111(3) . . ?
C2 C1 H1 108.2 . . ?
C2 C1 C10 109.3(3) . . ?
C2 C1 C11 110.1(4) . . ?
C10 C1 H1 108.2 . . ?
C11 C1 H1 108.2 . . ?
C11 C1 C10 112.6(4) . . ?
C1 C2 H2A 109.2 . . ?
C1 C2 H2B 109.2 . . ?
H2A C2 H2B 107.9 . . ?
C3 C2 C1 112.2(4) . . ?
C3 C2 H2A 109.2 . . ?
C3 C2 H2B 109.2 . . ?
C2 C3 H3A 109.4 . . ?
C2 C3 H3B 109.4 . . ?
C2 C3 C4 111.2(3) . . ?
H3A C3 H3B 108.0 . . ?
C4 C3 H3A 109.4 . . ?
C4 C3 H3B 109.4 . . ?
C3 C4 H4 107.3 . . ?
C3 C4 C5 109.7(3) . . ?
C5 C4 H4 107.3 . . ?
C12 C4 C3 110.9(3) . . ?
C12 C4 H4 107.3 . . ?
C12 C4 C5 114.1(3) . . ?
C4 C5 H5 107.7 . . ?
C4 C5 C10 111.1(3) . . ?
C6 C5 C4 112.2(3) . . ?
C6 C5 H5 107.7 . . ?
C6 C5 C10 110.2(3) . . ?
C10 C5 H5 107.7 . . ?
C5 C6 H6 117.9 . . ?
C7 C6 C5 124.1(4) . . ?
C7 C6 H6 117.9 . . ?
C6 C7 C8 122.9(4) . . ?
C6 C7 C15 121.4(4) . . ?
C15 C7 C8 115.6(3) . . ?
C7 C8 H8A 109.1 . . ?
C7 C8 H8B 109.1 . . ?
C7 C8 C9 112.5(3) . . ?
H8A C8 H8B 107.8 . . ?
C9 C8 H8A 109.1 . . ?
C9 C8 H8B 109.1 . . ?
C8 C9 H9A 109.3 . . ?
C8 C9 H9B 109.3 . . ?
C8 C9 C10 111.7(3) . . ?
H9A C9 H9B 107.9 . . ?
C10 C9 H9A 109.3 . . ?
C10 C9 H9B 109.3 . . ?
C1 C10 C5 111.7(3) . . ?
C1 C10 C9 114.4(3) . . ?
C1 C10 H10 107.5 . . ?
C5 C10 C9 107.9(3) . . ?
C5 C10 H10 107.5 . . ?
C9 C10 H10 107.5 . . ?
C1 C11 H11A 109.5 . . ?
C1 C11 H11B 109.5 . . ?
C1 C11 H11C 109.5 . . ?
H11A C11 H11B 109.5 . . ?
H11A C11 H11C 109.5 . . ?
H11B C11 H11C 109.5 . . ?
C13 C12 C4 123.4(4) . . ?
C13 C12 C14 123.6(4) . . ?
C14 C12 C4 113.0(3) . . ?
C12 C13 H13A 120.0 . . ?
C12 C13 H13B 120.0 . . ?
H13A C13 H13B 120.0 . . ?
O3 C14 C12 115.4(4) . . ?
O3 C14 H14A 108.4 . . ?
O3 C14 H14B 108.4 . . ?
C12 C14 H14A 108.4 . . ?
C12 C14 H14B 108.4 . . ?
H14A C14 H14B 107.5 . . ?
O1 C15 O2 122.5(4) . . ?
O1 C15 C7 121.7(4) . . ?
O2 C15 C7 115.7(3) . . ?
C15A O2A H2AA 102(4) . . ?
C14A O3A H3AA 109.5 . . ?
C2A C1A H1A 107.6 . . ?
C2A C1A C10A 109.4(3) . . ?
C10A C1A H1A 107.6 . . ?
C11A C1A H1A 107.6 . . ?
C11A C1A C2A 111.1(3) . . ?
C11A C1A C10A 113.2(3) . . ?
C1A C2A H2AB 109.0 . . ?
C1A C2A H2AC 109.0 . . ?
H2AB C2A H2AC 107.8 . . ?
C3A C2A C1A 112.8(3) . . ?
C3A C2A H2AB 109.0 . . ?
C3A C2A H2AC 109.0 . . ?
C2A C3A H3AB 109.0 . . ?
C2A C3A H3AC 109.0 . . ?
C2A C3A C4A 112.8(3) . . ?
H3AB C3A H3AC 107.8 . . ?
C4A C3A H3AB 109.0 . . ?
C4A C3A H3AC 109.0 . . ?
C3A C4A H4A 108.0 . . ?
C3A C4A C5A 107.9(3) . . ?
C5A C4A H4A 108.0 . . ?
C12A C4A C3A 110.4(3) . . ?
C12A C4A H4A 108.0 . . ?
C12A C4A C5A 114.3(3) . . ?
C4A C5A H5A 106.6 . . ?
C6A C5A C4A 113.4(3) . . ?
C6A C5A H5A 106.6 . . ?
C6A C5A C10A 112.4(3) . . ?
C10A C5A C4A 110.8(3) . . ?
C10A C5A H5A 106.6 . . ?
C5A C6A H6A 118.2 . . ?
C7A C6A C5A 123.6(3) . . ?
C7A C6A H6A 118.2 . . ?
C6A C7A C8A 122.9(3) . . ?
C6A C7A C15A 120.1(4) . . ?
C15A C7A C8A 116.9(3) . . ?
C7A C8A H8AA 109.2 . . ?
C7A C8A H8AB 109.2 . . ?
C7A C8A C9A 112.0(3) . . ?
H8AA C8A H8AB 107.9 . . ?
C9A C8A H8AA 109.2 . . ?
C9A C8A H8AB 109.2 . . ?
C8A C9A H9AA 109.4 . . ?
C8A C9A H9AB 109.4 . . ?
C8A C9A C10A 111.2(3) . . ?
H9AA C9A H9AB 108.0 . . ?
C10A C9A H9AA 109.4 . . ?
C10A C9A H9AB 109.4 . . ?
C1A C10A H10A 107.9 . . ?
C5A C10A C1A 110.2(3) . . ?
C5A C10A C9A 109.2(3) . . ?
C5A C10A H10A 107.9 . . ?
C9A C10A C1A 113.6(3) . . ?
C9A C10A H10A 107.9 . . ?
C1A C11A H11D 109.5 . . ?
C1A C11A H11E 109.5 . . ?
C1A C11A H11F 109.5 . . ?
H11D C11A H11E 109.5 . . ?
H11D C11A H11F 109.5 . . ?
H11E C11A H11F 109.5 . . ?
C13A C12A C4A 123.8(4) . . ?
C13A C12A C14A 122.7(4) . . ?
C14A C12A C4A 113.4(3) . . ?
C12A C13A H13C 120.0 . . ?
C12A C13A H13D 120.0 . . ?
H13C C13A H13D 120.0 . . ?
O3A C14A C12A 114.0(3) . . ?
O3A C14A H14C 108.8 . . ?
O3A C14A H14D 108.8 . . ?
C12A C14A H14C 108.8 . . ?
C12A C14A H14D 108.8 . . ?
H14C C14A H14D 107.7 . . ?
O1A C15A O2A 123.7(4) . . ?
O1A C15A C7A 121.2(4) . . ?
O2A C15A C7A 115.1(3) . . ?

loop_
_geom_bond_atom_site_label_1
_geom_bond_atom_site_label_2
_geom_bond_distance
_geom_bond_site_symmetry_2
_geom_bond_publ_flag
O1 C15 1.204(5) . ?
O2 H2 0.85(5) . ?
O2 C15 1.318(5) . ?
O3 H3 0.82(2) . ?
O3 C14 1.419(5) . ?
C1 H1 1.0000 . ?
C1 C2 1.528(6) . ?
C1 C10 1.531(6) . ?
C1 C11 1.529(6) . ?
C2 H2A 0.9900 . ?
C2 H2B 0.9900 . ?
C2 C3 1.524(6) . ?
C3 H3A 0.9900 . ?
C3 H3B 0.9900 . ?
C3 C4 1.529(5) . ?
C4 H4 1.0000 . ?
C4 C5 1.540(5) . ?
C4 C12 1.526(5) . ?
C5 H5 1.0000 . ?
C5 C6 1.509(5) . ?
C5 C10 1.542(5) . ?
C6 H6 0.9500 . ?
C6 C7 1.333(5) . ?
C7 C8 1.505(6) . ?
C7 C15 1.479(6) . ?
C8 H8A 0.9900 . ?
C8 H8B 0.9900 . ?
C8 C9 1.528(6) . ?
C9 H9A 0.9900 . ?
C9 H9B 0.9900 . ?
C9 C10 1.544(5) . ?
C10 H10 1.0000 . ?
C11 H11A 0.9800 . ?
C11 H11B 0.9800 . ?
C11 H11C 0.9800 . ?
C12 C13 1.313(6) . ?
C12 C14 1.502(6) . ?
C13 H13A 0.9500 . ?
C13 H13B 0.9500 . ?
C14 H14A 0.9900 . ?
C14 H14B 0.9900 . ?
O1A C15A 1.222(5) . ?
O2A H2AA 0.83(3) . ?
O2A C15A 1.294(5) . ?
O3A H3AA 0.8400 . ?
O3A C14A 1.421(5) . ?
C1A H1A 1.0000 . ?
C1A C2A 1.533(6) . ?
C1A C10A 1.540(5) . ?
C1A C11A 1.526(6) . ?
C2A H2AB 0.9900 . ?
C2A H2AC 0.9900 . ?
C2A C3A 1.512(6) . ?
C3A H3AB 0.9900 . ?
C3A H3AC 0.9900 . ?
C3A C4A 1.540(5) . ?
C4A H4A 1.0000 . ?
C4A C5A 1.548(5) . ?
C4A C12A 1.519(5) . ?
C5A H5A 1.0000 . ?
C5A C6A 1.507(5) . ?
C5A C10A 1.528(5) . ?
C6A H6A 0.9500 . ?
C6A C7A 1.325(5) . ?
C7A C8A 1.502(6) . ?
C7A C15A 1.496(5) . ?
C8A H8AA 0.9900 . ?
C8A H8AB 0.9900 . ?
C8A C9A 1.518(6) . ?
C9A H9AA 0.9900 . ?
C9A H9AB 0.9900 . ?
C9A C10A 1.539(5) . ?
C10A H10A 1.0000 . ?
C11A H11D 0.9800 . ?
C11A H11E 0.9800 . ?
C11A H11F 0.9800 . ?
C12A C13A 1.311(6) . ?
C12A C14A 1.502(6) . ?
C13A H13C 0.9500 . ?
C13A H13D 0.9500 . ?
C14A H14C 0.9900 . ?
C14A H14D 0.9900 . ?

loop_
_geom_hbond_atom_site_label_D
_geom_hbond_atom_site_label_H
_geom_hbond_atom_site_label_A
_geom_hbond_distance_DH
_geom_hbond_distance_HA
_geom_hbond_distance_DA
_geom_hbond_angle_DHA
_geom_hbond_site_symmetry_A
O3 H3 O1 0.82(2) 1.91(3) 2.705(4) 163(4) 1_556
O2A H2AA O3 0.83(3) 1.86(4) 2.610(4) 150(6) .
O3A H3AA O2 0.84 1.84 2.636(4) 158.0 .
